data_2231011
loop_
_publ_author_name
'Shakuntala, K.'
'Foro, Sabine'
'Gowda, B. Thimme'

_publ_section_title
;
 2,2-Dimethyl-<i>N</i>-(2-methylphenylsulfonyl)acetamide
;
_journal_coeditor_code BT5569
_journal_issue 8
_journal_name_full 'Acta Crystallographica Section E'
_journal_page_first o2055
_journal_paper_doi 10.1107/S1600536811027838
_journal_volume 67
_journal_year 2011
_chemical_formula_iupac 'C11 H15 N O3 S'
_chemical_formula_moiety 'C11 H15 N O3 S'
_chemical_formula_sum 'C11 H15 N O3 S'
_chemical_formula_weight 241.30
_chemical_name_systematic
;
2,2-Dimethyl-<i>N</i>-(2-methylphenylsulfonyl)acetamide
;
_space_group_IT_number 14
_symmetry_cell_setting monoclinic
_symmetry_space_group_name_Hall '-P 2yn'
_symmetry_space_group_name_H-M 'P 1 21/n 1'
_atom_sites_solution_hydrogens geom
_atom_sites_solution_primary direct
_atom_sites_solution_secondary difmap
_audit_creation_method SHELXL-97
_cell_angle_alpha 90.00
_cell_angle_beta 96.485(8)
_cell_angle_gamma 90.00
_cell_formula_units_Z 8
_cell_length_a 11.8290(10)
_cell_length_b 16.3510(10)
_cell_length_c 13.3510(10)
_cell_measurement_reflns_used 2934
_cell_measurement_temperature 293(2)
_cell_measurement_theta_max 27.69
_cell_measurement_theta_min 2.93
_cell_volume 2565.8(3)
_computing_cell_refinement
;
CrysAlis RED (Oxford Diffraction, 2009)
;
_computing_data_collection
;
CrysAlis CCD (Oxford Diffraction, 2009)
;
_computing_data_reduction
;
CrysAlis RED (Oxford Diffraction, 2009)
;
_computing_molecular_graphics 'PLATON (Spek, 2009)'
_computing_publication_material 'SHELXL97 (Sheldrick, 2008)'
_computing_structure_refinement 'SHELXL97 (Sheldrick, 2008)'
_computing_structure_solution 'SHELXS97 (Sheldrick, 2008)'
_diffrn_ambient_temperature 293(2)
_diffrn_measured_fraction_theta_full 0.996
_diffrn_measured_fraction_theta_max 0.996
_diffrn_measurement_device_type
;
Oxford Diffraction Xcalibur diffractometer with Sapphire CCD detector
;
_diffrn_measurement_method
;
Rotation method data acquisition using \w and \f
;
_diffrn_radiation_monochromator graphite
_diffrn_radiation_source 'fine-focus sealed tube'
_diffrn_radiation_type MoK\a
_diffrn_radiation_wavelength 0.71073
_diffrn_reflns_av_R_equivalents 0.0154
_diffrn_reflns_av_sigmaI/netI 0.0275
_diffrn_reflns_limit_h_max 14
_diffrn_reflns_limit_h_min -14
_diffrn_reflns_limit_k_max 15
_diffrn_reflns_limit_k_min -20
_diffrn_reflns_limit_l_max 14
_diffrn_reflns_limit_l_min -16
_diffrn_reflns_number 9793
_diffrn_reflns_theta_full 26.37
_diffrn_reflns_theta_max 26.37
_diffrn_reflns_theta_min 2.93
_diffrn_standards_decay_% 0
_exptl_absorpt_coefficient_mu 0.245
_exptl_absorpt_correction_T_max 0.9084
_exptl_absorpt_correction_T_min 0.8957
_exptl_absorpt_correction_type multi-scan
_exptl_absorpt_process_details
;
(CrysAlis RED; Oxford Diffraction, 2009)
;
_exptl_crystal_colour colourless
_exptl_crystal_density_diffrn 1.249
_exptl_crystal_density_method 'not measured'
_exptl_crystal_description prism
_exptl_crystal_F_000 1024
_exptl_crystal_size_max 0.46
_exptl_crystal_size_mid 0.44
_exptl_crystal_size_min 0.40
_refine_diff_density_max 0.250
_refine_diff_density_min -0.317
_refine_ls_extinction_coef 0.0160(11)
_refine_ls_extinction_expression Fc^*^=kFc[1+0.001xFc^2^\l^3^/sin(2\q)]^-1/4^
_refine_ls_extinction_method 'SHELXL97 (Sheldrick, 2008)'
_refine_ls_goodness_of_fit_ref 1.059
_refine_ls_hydrogen_treatment mixed
_refine_ls_matrix_type full
_refine_ls_number_parameters 306
_refine_ls_number_reflns 5225
_refine_ls_number_restraints 5
_refine_ls_restrained_S_all 1.079
_refine_ls_R_factor_all 0.0721
_refine_ls_R_factor_gt 0.0452
_refine_ls_shift/su_max 0.001
_refine_ls_shift/su_mean 0.000
_refine_ls_structure_factor_coef Fsqd
_refine_ls_weighting_details 'calc w=1/[\s^2^(Fo^2^)+(0.0663P)^2^+0.3100P] where P=(Fo^2^+2Fc^2^)/3'
_refine_ls_weighting_scheme calc
_refine_ls_wR_factor_gt 0.1159
_refine_ls_wR_factor_ref 0.1273
_reflns_number_gt 3538
_reflns_number_total 5225
_reflns_threshold_expression I>2\s(I)
_cod_data_source_file bt5569.cif
_cod_data_source_block I
_cod_original_sg_symbol_H-M 'P 21/n'
_cod_database_code 2231011
_cod_database_fobs_code 2231011

loop_
_symmetry_equiv_pos_as_xyz
'x, y, z'
'-x+1/2, y+1/2, -z+1/2'
'-x, -y, -z'
'x-1/2, -y-1/2, z-1/2'

loop_
_atom_site_type_symbol
_atom_site_label
_atom_site_fract_x
_atom_site_fract_y
_atom_site_fract_z
_atom_site_U_iso_or_equiv
_atom_site_adp_type
_atom_site_calc_flag
_atom_site_refinement_flags
_atom_site_occupancy
_atom_site_symmetry_multiplicity
_atom_site_disorder_assembly
_atom_site_disorder_group
C C1 0.24942(16) 0.90807(11) 0.25752(15) 0.0439(5) Uani d . 1 1 . .
C C2 0.24885(19) 0.97836(13) 0.31734(18) 0.0566(6) Uani d . 1 1 . .
C C3 0.2774(2) 1.05064(15) 0.2737(2) 0.0771(8) Uani d . 1 1 . .
H H3 0.2784 1.0986 0.3112 0.093 Uiso calc R 1 1 . .
C C4 0.3040(3) 1.05412(18) 0.1779(3) 0.0960(10) Uani d . 1 1 . .
H H4 0.3225 1.1042 0.1512 0.115 Uiso calc R 1 1 . .
C C5 0.3042(3) 0.98543(19) 0.1197(2) 0.0959(10) Uani d . 1 1 . .
H H5 0.3230 0.9886 0.0540 0.115 Uiso calc R 1 1 . .
C C6 0.2762(2) 0.91095(15) 0.16000(18) 0.0641(6) Uani d . 1 1 . .
H H6 0.2755 0.8635 0.1215 0.077 Uiso calc R 1 1 . .
C C7 0.3989(2) 0.77526(15) 0.41066(16) 0.0557(6) Uani d . 1 1 A .
C C8 0.4565(3) 0.7573(2) 0.5134(2) 0.0990(10) Uani d D 1 1 . .
H H8A 0.4036 0.7839 0.5547 0.119 Uiso d PR 0.661(16) 1 A 1
H H8B 0.4179 0.7894 0.5617 0.119 Uiso d PR 0.339(16) 1 A 2
C C9 0.4490(4) 0.6760(2) 0.5464(3) 0.1276(15) Uani d . 1 1 A .
H H9A 0.4842 0.6403 0.5018 0.153 Uiso calc R 1 1 . .
H H9B 0.3705 0.6611 0.5464 0.153 Uiso calc R 1 1 . .
H H9C 0.4873 0.6709 0.6134 0.153 Uiso calc R 1 1 . .
C C10A 0.5512(10) 0.8134(5) 0.5426(7) 0.121(4) Uani d PD 0.661(16) 1 A 1
H H10A 0.5244 0.8688 0.5369 0.145 Uiso calc PR 0.661(16) 1 A 1
H H10B 0.6094 0.8054 0.4989 0.145 Uiso calc PR 0.661(16) 1 A 1
H H10C 0.5818 0.8026 0.6110 0.145 Uiso calc PR 0.661(16) 1 A 1
C C10B 0.4852(11) 0.8264(5) 0.5782(8) 0.072(3) Uani d PD 0.339(16) 1 A 2
H H10D 0.5199 0.8075 0.6425 0.086 Uiso calc PR 0.339(16) 1 A 2
H H10E 0.4174 0.8566 0.5871 0.086 Uiso calc PR 0.339(16) 1 A 2
H H10F 0.5375 0.8612 0.5482 0.086 Uiso calc PR 0.339(16) 1 A 2
C C11 0.2176(3) 0.97897(18) 0.4234(2) 0.0941(10) Uani d . 1 1 . .
H H11A 0.2694 0.9447 0.4651 0.113 Uiso calc R 1 1 . .
H H11B 0.1415 0.9587 0.4238 0.113 Uiso calc R 1 1 . .
H H11C 0.2220 1.0339 0.4491 0.113 Uiso calc R 1 1 . .
N N1 0.28574(16) 0.79150(11) 0.40442(13) 0.0498(4) Uani d D 1 1 . .
H H1N 0.2555(19) 0.7959(15) 0.4568(14) 0.060 Uiso d D 1 1 . .
O O1 0.09374(14) 0.82144(12) 0.32966(16) 0.0884(6) Uani d . 1 1 . .
O O2 0.22413(17) 0.75295(9) 0.22545(13) 0.0776(5) Uani d . 1 1 . .
O O3 0.44952(15) 0.77645(13) 0.33654(13) 0.0803(6) Uani d . 1 1 . .
S S1 0.20407(5) 0.81269(3) 0.29885(4) 0.05239(18) Uani d . 1 1 A .
C C12 0.25372(19) 0.94032(13) 0.75834(16) 0.0540(5) Uani d . 1 1 . .
C C13 0.1651(2) 0.99676(15) 0.7539(2) 0.0689(7) Uani d . 1 1 . .
C C14 0.1867(3) 1.07325(18) 0.7135(2) 0.0941(10) Uani d . 1 1 . .
H H14 0.1293 1.1124 0.7074 0.113 Uiso calc R 1 1 . .
C C15 0.2888(4) 1.0921(2) 0.6828(3) 0.1094(12) Uani d . 1 1 . .
H H15 0.2998 1.1437 0.6563 0.131 Uiso calc R 1 1 . .
C C16 0.3756(3) 1.0370(2) 0.6901(3) 0.1032(11) Uani d . 1 1 . .
H H16 0.4458 1.0510 0.6700 0.124 Uiso calc R 1 1 . .
C C17 0.3575(2) 0.96009(17) 0.7278(2) 0.0770(8) Uani d . 1 1 . .
H H17 0.4157 0.9215 0.7326 0.092 Uiso calc R 1 1 . .
C C18 0.12222(18) 0.78145(13) 0.64273(16) 0.0475(5) Uani d . 1 1 . .
C C19 0.0175(2) 0.73490(15) 0.60130(17) 0.0587(6) Uani d . 1 1 . .
H H19 -0.0153 0.7092 0.6577 0.070 Uiso calc R 1 1 . .
C C20 -0.0680(2) 0.7950(2) 0.5511(3) 0.0923(9) Uani d . 1 1 . .
H H20A -0.0360 0.8223 0.4972 0.111 Uiso calc R 1 1 . .
H H20B -0.0867 0.8346 0.5997 0.111 Uiso calc R 1 1 . .
H H20C -0.1356 0.7663 0.5246 0.111 Uiso calc R 1 1 . .
C C21 0.0469(3) 0.66856(17) 0.5299(2) 0.0847(9) Uani d . 1 1 . .
H H21A 0.1004 0.6314 0.5650 0.102 Uiso calc R 1 1 . .
H H21B 0.0799 0.6927 0.4745 0.102 Uiso calc R 1 1 . .
H H21C -0.0209 0.6394 0.5049 0.102 Uiso calc R 1 1 . .
C C22 0.0524(2) 0.9796(2) 0.7900(3) 0.1058(11) Uani d . 1 1 . .
H H22A 0.0632 0.9669 0.8606 0.127 Uiso calc R 1 1 . .
H H22B 0.0172 0.9341 0.7534 0.127 Uiso calc R 1 1 . .
H H22C 0.0045 1.0269 0.7791 0.127 Uiso calc R 1 1 . .
N N2 0.13051(15) 0.79850(11) 0.74326(13) 0.0484(4) Uani d D 1 1 . .
H H2N 0.0846(17) 0.7801(14) 0.7778(16) 0.058 Uiso d D 1 1 . .
O O4 0.34155(14) 0.79679(11) 0.79255(15) 0.0763(5) Uani d . 1 1 . .
O O5 0.21005(16) 0.84663(12) 0.90834(12) 0.0793(5) Uani d . 1 1 . .
O O6 0.19510(14) 0.80550(11) 0.59210(12) 0.0650(5) Uani d . 1 1 . .
S S2 0.24242(5) 0.84139(4) 0.80908(4) 0.05448(19) Uani d . 1 1 . .

loop_
_atom_site_aniso_label
_atom_site_aniso_U_11
_atom_site_aniso_U_22
_atom_site_aniso_U_33
_atom_site_aniso_U_12
_atom_site_aniso_U_13
_atom_site_aniso_U_23
C1 0.0460(11) 0.0338(10) 0.0508(12) 0.0038(9) 0.0004(9) 0.0021(8)
C2 0.0646(14) 0.0393(12) 0.0641(14) 0.0062(10) -0.0001(11) -0.0043(10)
C3 0.099(2) 0.0351(13) 0.097(2) -0.0028(13) 0.0053(16) -0.0023(13)
C4 0.123(3) 0.0485(17) 0.121(3) -0.0030(17) 0.034(2) 0.0257(17)
C5 0.136(3) 0.075(2) 0.085(2) 0.0200(19) 0.050(2) 0.0288(17)
C6 0.0875(18) 0.0487(14) 0.0581(14) 0.0144(12) 0.0162(12) 0.0046(11)
C7 0.0590(14) 0.0630(15) 0.0451(12) 0.0084(11) 0.0056(10) 0.0098(10)
C8 0.108(2) 0.123(3) 0.0601(18) -0.004(2) -0.0171(16) 0.0297(18)
C9 0.168(4) 0.113(3) 0.092(2) -0.006(3) -0.028(2) 0.054(2)
C10A 0.142(8) 0.126(5) 0.081(4) -0.010(5) -0.043(5) 0.018(4)
C10B 0.058(6) 0.089(7) 0.066(6) -0.001(5) 0.000(4) -0.005(4)
C11 0.150(3) 0.0631(18) 0.0695(18) 0.0237(18) 0.0144(18) -0.0181(13)
N1 0.0553(11) 0.0534(11) 0.0426(10) 0.0039(8) 0.0140(8) 0.0064(8)
O1 0.0473(10) 0.0915(15) 0.1265(17) -0.0073(9) 0.0104(10) 0.0322(12)
O2 0.1242(15) 0.0351(8) 0.0670(11) -0.0057(9) -0.0176(10) -0.0091(7)
O3 0.0660(11) 0.1159(16) 0.0623(11) 0.0321(10) 0.0218(9) 0.0169(10)
S1 0.0526(3) 0.0400(3) 0.0622(4) -0.0057(2) -0.0041(2) 0.0048(2)
C12 0.0569(13) 0.0462(12) 0.0566(13) -0.0050(10) -0.0041(10) -0.0071(10)
C13 0.0740(17) 0.0484(14) 0.0807(18) 0.0047(12) -0.0070(13) -0.0155(12)
C14 0.126(3) 0.0484(17) 0.101(2) 0.0135(18) -0.016(2) -0.0136(15)
C15 0.165(4) 0.0490(18) 0.113(3) -0.026(2) 0.009(3) -0.0052(17)
C16 0.112(3) 0.077(2) 0.123(3) -0.042(2) 0.022(2) -0.0035(19)
C17 0.0714(17) 0.0647(17) 0.095(2) -0.0182(14) 0.0082(14) -0.0027(14)
C18 0.0501(12) 0.0457(12) 0.0485(12) -0.0006(9) 0.0134(10) -0.0045(9)
C19 0.0616(14) 0.0678(16) 0.0490(13) -0.0193(12) 0.0164(11) -0.0106(11)
C20 0.0634(17) 0.106(2) 0.104(2) -0.0036(17) -0.0055(15) -0.0181(19)
C21 0.102(2) 0.0694(19) 0.084(2) -0.0232(16) 0.0195(16) -0.0267(14)
C22 0.075(2) 0.087(2) 0.154(3) 0.0248(17) 0.009(2) -0.029(2)
N2 0.0493(11) 0.0518(11) 0.0455(10) -0.0092(8) 0.0117(8) -0.0011(8)
O4 0.0547(10) 0.0647(11) 0.1057(14) 0.0137(8) -0.0069(9) 0.0100(10)
O5 0.0944(14) 0.0959(14) 0.0447(9) -0.0164(11) -0.0041(8) 0.0007(9)
O6 0.0611(10) 0.0820(12) 0.0556(9) -0.0186(9) 0.0232(8) -0.0101(8)
S2 0.0530(3) 0.0532(3) 0.0549(3) -0.0023(3) -0.0044(2) 0.0031(2)

loop_
_atom_type_symbol
_atom_type_description
_atom_type_scat_dispersion_real
_atom_type_scat_dispersion_imag
_atom_type_scat_source
C C 0.0033 0.0016 'International Tables Vol C Tables 4.2.6.8 and 6.1.1.4'
H H 0.0000 0.0000 'International Tables Vol C Tables 4.2.6.8 and 6.1.1.4'
N N 0.0061 0.0033 'International Tables Vol C Tables 4.2.6.8 and 6.1.1.4'
O O 0.0106 0.0060 'International Tables Vol C Tables 4.2.6.8 and 6.1.1.4'
S S 0.1246 0.1234 'International Tables Vol C Tables 4.2.6.8 and 6.1.1.4'

loop_
_geom_angle_atom_site_label_1
_geom_angle_atom_site_label_2
_geom_angle_atom_site_label_3
_geom_angle
C6 C1 C2 121.9(2)
C6 C1 S1 116.01(16)
C2 C1 S1 121.86(17)
C3 C2 C1 116.5(2)
C3 C2 C11 119.4(2)
C1 C2 C11 124.1(2)
C4 C3 C2 122.1(3)
C4 C3 H3 119.0
C2 C3 H3 119.0
C3 C4 C5 121.3(3)
C3 C4 H4 119.4
C5 C4 H4 119.4
C4 C5 C6 119.0(3)
C4 C5 H5 120.5
C6 C5 H5 120.5
C1 C6 C5 119.2(2)
C1 C6 H6 120.4
C5 C6 H6 120.4
O3 C7 N1 121.4(2)
O3 C7 C8 122.5(2)
N1 C7 C8 116.1(2)
C9 C8 C10B 124.9(5)
C9 C8 C10A 125.5(4)
C10B C8 C10A 39.5(4)
C9 C8 C7 115.8(3)
C10B C8 C7 116.8(5)
C10A C8 C7 112.2(3)
C9 C8 H8A 100.1
C10B C8 H8A 55.8
C10A C8 H8A 95.2
C7 C8 H8A 100.1
C9 C8 H8B 104.4
C10B C8 H8B 44.2
C10A C8 H8B 83.7
C7 C8 H8B 107.5
H8A C8 H8B 11.9
C8 C9 H9A 109.5
C8 C9 H9B 109.5
H9A C9 H9B 109.5
C8 C9 H9C 109.5
H9A C9 H9C 109.5
H9B C9 H9C 109.5
C8 C10A H10A 109.5
C8 C10A H10B 109.5
H10A C10A H10B 109.5
C8 C10A H10C 109.5
H10A C10A H10C 109.5
H10B C10A H10C 109.5
C8 C10B H8A 42.4
C8 C10B H8B 42.9
H8A C10B H8B 2.7
C8 C10B H10D 109.5
H8A C10B H10D 107.3
H8B C10B H10D 104.5
C8 C10B H10E 109.5
H8A C10B H10E 70.9
H8B C10B H10E 71.6
H10D C10B H10E 109.5
C8 C10B H10F 109.5
H8A C10B H10F 140.3
H8B C10B H10F 142.8
H10D C10B H10F 109.5
H10E C10B H10F 109.5
C2 C11 H11A 109.5
C2 C11 H11B 109.5
H11A C11 H11B 109.5
C2 C11 H11C 109.5
H11A C11 H11C 109.5
H11B C11 H11C 109.5
C7 N1 S1 124.78(15)
C7 N1 H1N 119.0(17)
S1 N1 H1N 116.0(17)
O1 S1 O2 119.96(13)
O1 S1 N1 104.00(11)
O2 S1 N1 108.46(10)
O1 S1 C1 108.94(11)
O2 S1 C1 108.20(11)
N1 S1 C1 106.49(9)
C17 C12 C13 121.7(2)
C17 C12 S2 115.98(19)
C13 C12 S2 122.29(19)
C12 C13 C14 116.1(3)
C12 C13 C22 123.8(2)
C14 C13 C22 120.1(3)
C15 C14 C13 122.0(3)
C15 C14 H14 119.0
C13 C14 H14 119.0
C14 C15 C16 121.3(3)
C14 C15 H15 119.4
C16 C15 H15 119.4
C15 C16 C17 118.9(3)
C15 C16 H16 120.6
C17 C16 H16 120.6
C12 C17 C16 120.2(3)
C12 C17 H17 119.9
C16 C17 H17 119.9
O6 C18 N2 120.2(2)
O6 C18 C19 124.29(19)
N2 C18 C19 115.47(17)
C18 C19 C21 110.9(2)
C18 C19 C20 108.4(2)
C21 C19 C20 112.2(2)
C18 C19 H19 108.4
C21 C19 H19 108.4
C20 C19 H19 108.4
C19 C20 H20A 109.5
C19 C20 H20B 109.5
H20A C20 H20B 109.5
C19 C20 H20C 109.5
H20A C20 H20C 109.5
H20B C20 H20C 109.5
C19 C21 H21A 109.5
C19 C21 H21B 109.5
H21A C21 H21B 109.5
C19 C21 H21C 109.5
H21A C21 H21C 109.5
H21B C21 H21C 109.5
C13 C22 H22A 109.5
C13 C22 H22B 109.5
H22A C22 H22B 109.5
C13 C22 H22C 109.5
H22A C22 H22C 109.5
H22B C22 H22C 109.5
C18 N2 S2 124.90(14)
C18 N2 H2N 120.5(17)
S2 N2 H2N 113.7(17)
O4 S2 O5 119.32(12)
O4 S2 N2 108.92(10)
O5 S2 N2 103.66(10)
O4 S2 C12 108.15(11)
O5 S2 C12 110.02(11)
N2 S2 C12 105.94(10)

loop_
_geom_bond_atom_site_label_1
_geom_bond_atom_site_label_2
_geom_bond_distance
C1 C6 1.375(3)
C1 C2 1.400(3)
C1 S1 1.758(2)
C2 C3 1.377(3)
C2 C11 1.504(3)
C3 C4 1.352(4)
C3 H3 0.9300
C4 C5 1.366(4)
C4 H4 0.9300
C5 C6 1.387(4)
C5 H5 0.9300
C6 H6 0.9300
C7 O3 1.214(2)
C7 N1 1.357(3)
C7 C8 1.491(3)
C8 C9 1.407(5)
C8 C10B 1.439(7)
C8 C10A 1.465(6)
C8 H8A 0.9800
C8 H8B 0.9815
C9 H9A 0.9600
C9 H9B 0.9600
C9 H9C 0.9600
C10A H10A 0.9600
C10A H10B 0.9600
C10A H10C 0.9600
C10B H8A 1.2021
C10B H8B 1.0050
C10B H10D 0.9600
C10B H10E 0.9600
C10B H10F 0.9600
C11 H11A 0.9600
C11 H11B 0.9600
C11 H11C 0.9600
N1 S1 1.6530(19)
N1 H1N 0.824(16)
O1 S1 1.4193(18)
O2 S1 1.4224(17)
C12 C17 1.375(3)
C12 C13 1.393(3)
C12 S2 1.765(2)
C13 C14 1.397(4)
C13 C22 1.493(4)
C14 C15 1.354(5)
C14 H14 0.9300
C15 C16 1.361(5)
C15 H15 0.9300
C16 C17 1.381(4)
C16 H16 0.9300
C17 H17 0.9300
C18 O6 1.219(2)
C18 N2 1.363(3)
C18 C19 1.505(3)
C19 C21 1.510(3)
C19 C20 1.512(4)
C19 H19 0.9800
C20 H20A 0.9600
C20 H20B 0.9600
C20 H20C 0.9600
C21 H21A 0.9600
C21 H21B 0.9600
C21 H21C 0.9600
C22 H22A 0.9600
C22 H22B 0.9600
C22 H22C 0.9600
N2 S2 1.6594(18)
N2 H2N 0.809(15)
O4 S2 1.4191(17)
O5 S2 1.4230(18)

loop_
_geom_hbond_atom_site_label_D
_geom_hbond_atom_site_label_H
_geom_hbond_atom_site_label_A
_geom_hbond_site_symmetry_A
_geom_hbond_distance_DH
_geom_hbond_distance_HA
_geom_hbond_distance_DA
_geom_hbond_angle_DHA
N1 H1N O6 . 0.824(16) 2.022(16) 2.844(2) 175(2)
N2 H2N O3 4_576 0.809(15) 2.076(16) 2.870(2) 167(2)

loop_
_geom_torsion_atom_site_label_1
_geom_torsion_atom_site_label_2
_geom_torsion_atom_site_label_3
_geom_torsion_atom_site_label_4
_geom_torsion
C6 C1 C2 C3 -0.5(3)
S1 C1 C2 C3 -174.84(18)
C6 C1 C2 C11 178.5(2)
S1 C1 C2 C11 4.1(3)
C1 C2 C3 C4 0.4(4)
C11 C2 C3 C4 -178.7(3)
C2 C3 C4 C5 -0.3(5)
C3 C4 C5 C6 0.2(5)
C2 C1 C6 C5 0.5(4)
S1 C1 C6 C5 175.1(2)
C4 C5 C6 C1 -0.3(5)
O3 C7 C8 C9 -96.8(4)
N1 C7 C8 C9 84.1(4)
O3 C7 C8 C10B 100.0(8)
N1 C7 C8 C10B -79.1(8)
O3 C7 C8 C10A 56.6(8)
N1 C7 C8 C10A -122.5(7)
O3 C7 N1 S1 1.1(3)
C8 C7 N1 S1 -179.8(2)
C7 N1 S1 O1 177.60(19)
C7 N1 S1 O2 48.9(2)
C7 N1 S1 C1 -67.4(2)
C6 C1 S1 O1 -121.66(19)
C2 C1 S1 O1 53.0(2)
C6 C1 S1 O2 10.3(2)
C2 C1 S1 O2 -175.03(17)
C6 C1 S1 N1 126.72(17)
C2 C1 S1 N1 -58.61(19)
C17 C12 C13 C14 2.2(4)
S2 C12 C13 C14 178.89(19)
C17 C12 C13 C22 -177.4(3)
S2 C12 C13 C22 -0.7(3)
C12 C13 C14 C15 -1.7(4)
C22 C13 C14 C15 177.9(3)
C13 C14 C15 C16 0.0(5)
C14 C15 C16 C17 1.2(5)
C13 C12 C17 C16 -1.1(4)
S2 C12 C17 C16 -178.0(2)
C15 C16 C17 C12 -0.7(5)
O6 C18 C19 C21 44.9(3)
N2 C18 C19 C21 -137.2(2)
O6 C18 C19 C20 -78.7(3)
N2 C18 C19 C20 99.2(2)
O6 C18 N2 S2 -7.8(3)
C19 C18 N2 S2 174.15(16)
C18 N2 S2 O4 -52.3(2)
C18 N2 S2 O5 179.70(18)
C18 N2 S2 C12 63.9(2)
C17 C12 S2 O4 -9.3(2)
C13 C12 S2 O4 173.83(19)
C17 C12 S2 O5 122.6(2)
C13 C12 S2 O5 -54.3(2)
C17 C12 S2 N2 -125.97(19)
C13 C12 S2 N2 57.2(2)
